data_4110188
loop_
_publ_author_name
'Aiko Fukazawa'
'Yongming Li'
'Shigehiro Yamaguchi'
'Hayato Tsuji'
'Kohei Tamao'

_publ_section_title
;
 Coplanar Oligo(p-phenylenedisilenylene)s Based on the
 Octaethyl-Substituteds-Hydrindacenyl Groups
;
_journal_name_full 'Journal of the American Chemical Society'
_journal_page_first 14164
_journal_page_last 14165
_journal_paper_doi 10.1021/ja0764207
_journal_volume 129
_journal_year 2007
_chemical_formula_moiety 'C68 H100 Si2'
_chemical_formula_sum 'C68 H100 Si2'
_chemical_formula_weight 973.66
_chemical_melting_point 559
_chemical_name_systematic
; 
(E)-1,2-Bis{(1,1,3,3,5,5,7,7-octaethyl-s-hydrindacene-4-yl)}-
1,2-diphenyldisilene 
;
_space_group_IT_number 14
_symmetry_cell_setting monoclinic
_symmetry_space_group_name_Hall '-P 2yn'
_symmetry_space_group_name_H-M 'P 1 21/n 1'
_atom_sites_solution_hydrogens geom
_atom_sites_solution_primary direct
_atom_sites_solution_secondary difmap
_audit_creation_method SHELXL-97
_cell_angle_alpha 90.00
_cell_angle_beta 105.982(6)
_cell_angle_gamma 90.00
_cell_formula_units_Z 2
_cell_length_a 12.639(5)
_cell_length_b 14.481(5)
_cell_length_c 16.752(7)
_cell_measurement_temperature 173(2)
_cell_volume 2948(2)
_computing_cell_refinement 'Crystal Clear (Rigaku Corp)'
_computing_data_collection 'Crystal Clear (Rigaku Corp)'
_computing_data_reduction 'Crystal Clear (Rigaku Corp)'
_computing_molecular_graphics 'Yadokari-XG (Wakita, 2005)'
_computing_publication_material SHELXS97
_computing_structure_refinement 'SHELXL-97 (Sheldrick, 1997)'
_computing_structure_solution 'SHELXS-97 (Sheldrick, 1990)'
_diffrn_ambient_temperature 173(2)
_diffrn_measured_fraction_theta_full 0.998
_diffrn_measured_fraction_theta_max 0.998
_diffrn_radiation_monochromator graphite
_diffrn_radiation_source 'fine-focus sealed tube'
_diffrn_radiation_type MoK\a
_diffrn_radiation_wavelength 0.71070
_diffrn_reflns_av_R_equivalents 0.0563
_diffrn_reflns_av_sigmaI/netI 0.0439
_diffrn_reflns_limit_h_max 13
_diffrn_reflns_limit_h_min -15
_diffrn_reflns_limit_k_max 17
_diffrn_reflns_limit_k_min -16
_diffrn_reflns_limit_l_max 20
_diffrn_reflns_limit_l_min -20
_diffrn_reflns_number 19954
_diffrn_reflns_theta_full 25.50
_diffrn_reflns_theta_max 25.50
_diffrn_reflns_theta_min 1.89
_exptl_absorpt_coefficient_mu 0.099
_exptl_absorpt_correction_T_max 0.9613
_exptl_absorpt_correction_T_min 0.9520
_exptl_absorpt_correction_type empirical
_exptl_crystal_colour orange
_exptl_crystal_density_diffrn 1.097
_exptl_crystal_F_000 1072
_exptl_crystal_size_max 0.50
_exptl_crystal_size_mid 0.40
_exptl_crystal_size_min 0.40
_refine_diff_density_max 0.970
_refine_diff_density_min -0.364
_refine_diff_density_rms 0.077
_refine_ls_extinction_method none
_refine_ls_goodness_of_fit_ref 1.228
_refine_ls_hydrogen_treatment constr
_refine_ls_matrix_type full
_refine_ls_number_parameters 324
_refine_ls_number_reflns 5485
_refine_ls_number_restraints 0
_refine_ls_restrained_S_all 1.228
_refine_ls_R_factor_all 0.0854
_refine_ls_R_factor_gt 0.0779
_refine_ls_shift/su_max 0.011
_refine_ls_shift/su_mean 0.001
_refine_ls_structure_factor_coef Fsqd
_refine_ls_weighting_details 'calc w=1/[\s^2^(Fo^2^)+(0.0696P)^2^+2.9437P] where P=(Fo^2^+2Fc^2^)/3'
_refine_ls_weighting_scheme calc
_refine_ls_wR_factor_gt 0.1792
_refine_ls_wR_factor_ref 0.1835
_reflns_number_gt 5144
_reflns_number_total 5485
_reflns_threshold_expression >2sigma(I)
_cod_data_source_file ja0764207si20070827_032859.cif
_cod_data_source_block disilastilbene
_cod_database_code 4110188

loop_
_symmetry_equiv_pos_as_xyz
'x, y, z'
'-x+1/2, y+1/2, -z+1/2'
'-x, -y, -z'
'x-1/2, -y-1/2, z-1/2'

loop_
_atom_site_label
_atom_site_type_symbol
_atom_site_fract_x
_atom_site_fract_y
_atom_site_fract_z
_atom_site_U_iso_or_equiv
_atom_site_adp_type
_atom_site_occupancy
_atom_site_symmetry_multiplicity
_atom_site_calc_flag
_atom_site_refinement_flags
Si1 Si 0.98322(6) 0.44887(5) 0.04181(4) 0.0195(2) Uani 1 1 d .
C1 C 0.9711(2) 0.32467(19) 0.00945(17) 0.0221(6) Uani 1 1 d .
C2 C 0.9487(2) 0.2567(2) 0.0609(2) 0.0307(7) Uani 1 1 d .
H1 H 0.9404 0.2735 0.1137 0.037 Uiso 1 1 calc R
C3 C 0.9383(3) 0.1651(2) 0.0369(2) 0.0372(8) Uani 1 1 d .
H2 H 0.9230 0.1198 0.0732 0.045 Uiso 1 1 calc R
C4 C 0.9499(2) 0.1390(2) -0.0392(2) 0.0371(8) Uani 1 1 d .
H3 H 0.9426 0.0759 -0.0553 0.045 Uiso 1 1 calc R
C5 C 0.9722(2) 0.2051(2) -0.09270(19) 0.0341(7) Uani 1 1 d .
H4 H 0.9795 0.1877 -0.1456 0.041 Uiso 1 1 calc R
C6 C 0.9836(2) 0.2972(2) -0.06766(18) 0.0262(6) Uani 1 1 d .
H5 H 1.0002 0.3423 -0.1036 0.031 Uiso 1 1 calc R
C7 C 0.9578(2) 0.48027(17) 0.14570(15) 0.0163(5) Uani 1 1 d .
C8 C 1.0473(2) 0.48819(17) 0.21891(15) 0.0161(5) Uani 1 1 d .
C9 C 1.0287(2) 0.51885(17) 0.29355(15) 0.0173(5) Uani 1 1 d .
C10 C 0.9245(2) 0.54261(19) 0.29803(16) 0.0206(6) Uani 1 1 d .
H6 H 0.9136 0.5645 0.3486 0.025 Uiso 1 1 calc R
C11 C 0.8363(2) 0.53417(18) 0.22790(16) 0.0184(5) Uani 1 1 d .
C12 C 0.8510(2) 0.50326(17) 0.15226(15) 0.0165(5) Uani 1 1 d .
C13 C 1.1723(2) 0.47227(18) 0.23220(15) 0.0181(5) Uani 1 1 d .
C14 C 1.2187(2) 0.4798(2) 0.32810(16) 0.0223(6) Uani 1 1 d .
H7 H 1.2335 0.4174 0.3527 0.027 Uiso 1 1 calc R
H8 H 1.2887 0.5148 0.3422 0.027 Uiso 1 1 calc R
C15 C 1.1334(2) 0.52986(19) 0.36345(15) 0.0196(6) Uani 1 1 d .
C16 C 0.7382(2) 0.50647(18) 0.08506(15) 0.0183(5) Uani 1 1 d .
C17 C 0.6559(2) 0.52178(19) 0.13836(16) 0.0205(6) Uani 1 1 d .
H9 H 0.5965 0.5644 0.1093 0.025 Uiso 1 1 calc R
H10 H 0.6221 0.4623 0.1469 0.025 Uiso 1 1 calc R
C18 C 0.7190(2) 0.56303(19) 0.22264(16) 0.0205(6) Uani 1 1 d .
C19 C 1.2206(2) 0.55028(19) 0.18839(16) 0.0213(6) Uani 1 1 d .
H11 H 1.1863 0.5453 0.1278 0.026 Uiso 1 1 calc R
H12 H 1.1982 0.6105 0.2065 0.026 Uiso 1 1 calc R
C20 C 1.3451(2) 0.5510(2) 0.2035(2) 0.0313(7) Uani 1 1 d .
H27 H 1.3807 0.5552 0.2633 0.047 Uiso 1 1 calc R
H28 H 1.3664 0.6043 0.1754 0.047 Uiso 1 1 calc R
H29 H 1.3683 0.4940 0.1817 0.047 Uiso 1 1 calc R
C21 C 1.1995(2) 0.37730(19) 0.20057(17) 0.0232(6) Uani 1 1 d .
H13 H 1.1661 0.3746 0.1398 0.028 Uiso 1 1 calc R
H14 H 1.2803 0.3729 0.2106 0.028 Uiso 1 1 calc R
C22 C 1.1606(3) 0.2934(2) 0.2398(2) 0.0327(7) Uani 1 1 d .
H30 H 1.2119 0.2814 0.2944 0.049 Uiso 1 1 calc R
H31 H 1.1578 0.2394 0.2040 0.049 Uiso 1 1 calc R
H32 H 1.0871 0.3054 0.2462 0.049 Uiso 1 1 calc R
C23 C 1.1573(2) 0.6345(2) 0.37676(17) 0.0261(6) Uani 1 1 d .
H15 H 1.1633 0.6613 0.3238 0.031 Uiso 1 1 calc R
H16 H 1.0935 0.6639 0.3900 0.031 Uiso 1 1 calc R
C24 C 1.2610(3) 0.6596(2) 0.4449(2) 0.0394(8) Uani 1 1 d .
H33 H 1.2496 0.6464 0.4993 0.059 Uiso 1 1 calc R
H34 H 1.2768 0.7255 0.4412 0.059 Uiso 1 1 calc R
H35 H 1.3231 0.6231 0.4379 0.059 Uiso 1 1 calc R
C25 C 1.1255(2) 0.4866(2) 0.44649(16) 0.0270(6) Uani 1 1 d .
H17 H 1.1998 0.4869 0.4861 0.032 Uiso 1 1 calc R
H18 H 1.0778 0.5264 0.4699 0.032 Uiso 1 1 calc R
C26 C 1.0810(3) 0.3889(2) 0.4404(2) 0.0387(8) Uani 1 1 d .
H36 H 1.0067 0.3876 0.4022 0.058 Uiso 1 1 calc R
H37 H 1.0783 0.3680 0.4954 0.058 Uiso 1 1 calc R
H38 H 1.1291 0.3480 0.4195 0.058 Uiso 1 1 calc R
C27 C 0.7368(2) 0.5885(2) 0.02525(17) 0.0236(6) Uani 1 1 d .
H19 H 0.7717 0.6424 0.0586 0.028 Uiso 1 1 calc R
H20 H 0.7828 0.5718 -0.0118 0.028 Uiso 1 1 calc R
C28 C 0.6232(2) 0.6179(2) -0.0287(2) 0.0344(7) Uani 1 1 d .
H39 H 0.5809 0.5630 -0.0527 0.052 Uiso 1 1 calc R
H40 H 0.6318 0.6582 -0.0735 0.052 Uiso 1 1 calc R
H41 H 0.5841 0.6512 0.0054 0.052 Uiso 1 1 calc R
C29 C 0.7105(2) 0.4165(2) 0.03402(16) 0.0233(6) Uani 1 1 d .
H21 H 0.6389 0.4251 -0.0082 0.028 Uiso 1 1 calc R
H22 H 0.7669 0.4070 0.0040 0.028 Uiso 1 1 calc R
C30 C 0.7037(3) 0.3290(2) 0.0830(2) 0.0332(7) Uani 1 1 d .
H42 H 0.7643 0.3283 0.1342 0.050 Uiso 1 1 calc R
H43 H 0.7092 0.2748 0.0493 0.050 Uiso 1 1 calc R
H44 H 0.6333 0.3276 0.0969 0.050 Uiso 1 1 calc R
C31 C 0.7159(2) 0.6699(2) 0.2231(2) 0.0302(7) Uani 1 1 d .
H23 H 0.7662 0.6918 0.2760 0.036 Uiso 1 1 calc R
H24 H 0.7449 0.6927 0.1775 0.036 Uiso 1 1 calc R
C32 C 0.6025(3) 0.7132(2) 0.2133(2) 0.0399(8) Uani 1 1 d .
H45 H 0.5520 0.6934 0.1605 0.060 Uiso 1 1 calc R
H46 H 0.6090 0.7807 0.2139 0.060 Uiso 1 1 calc R
H47 H 0.5738 0.6934 0.2592 0.060 Uiso 1 1 calc R
C33 C 0.6775(2) 0.5256(2) 0.29488(18) 0.0308(7) Uani 1 1 d .
H25 H 0.7155 0.5596 0.3460 0.037 Uiso 1 1 calc R
H26 H 0.5979 0.5393 0.2829 0.037 Uiso 1 1 calc R
C34 C 0.6943(3) 0.4228(3) 0.3119(2) 0.0464(9) Uani 1 1 d .
H48 H 0.6551 0.3880 0.2624 0.070 Uiso 1 1 calc R
H49 H 0.6657 0.4057 0.3586 0.070 Uiso 1 1 calc R
H50 H 0.7730 0.4083 0.3256 0.070 Uiso 1 1 calc R

loop_
_atom_site_aniso_label
_atom_site_aniso_U_11
_atom_site_aniso_U_22
_atom_site_aniso_U_33
_atom_site_aniso_U_23
_atom_site_aniso_U_13
_atom_site_aniso_U_12
Si1 0.0216(4) 0.0215(4) 0.0166(4) -0.0011(3) 0.0071(3) -0.0006(3)
C1 0.0123(12) 0.0278(15) 0.0247(14) -0.0045(11) 0.0026(10) 0.0004(10)
C2 0.0263(15) 0.0311(16) 0.0362(17) -0.0003(13) 0.0109(13) 0.0007(12)
C3 0.0281(16) 0.0304(17) 0.052(2) 0.0068(15) 0.0088(15) -0.0038(13)
C4 0.0239(15) 0.0213(15) 0.056(2) -0.0094(15) -0.0059(14) -0.0007(12)
C5 0.0295(16) 0.0367(18) 0.0299(16) -0.0117(14) -0.0021(13) 0.0078(13)
C6 0.0217(14) 0.0285(16) 0.0262(15) 0.0018(12) 0.0027(11) 0.0024(11)
C7 0.0158(12) 0.0191(13) 0.0143(12) 0.0017(10) 0.0048(10) -0.0012(10)
C8 0.0153(13) 0.0180(13) 0.0151(12) 0.0020(10) 0.0040(10) 0.0003(10)
C9 0.0147(13) 0.0185(13) 0.0179(12) 0.0017(10) 0.0032(10) -0.0001(10)
C10 0.0192(13) 0.0266(14) 0.0164(13) -0.0040(11) 0.0059(10) -0.0017(11)
C11 0.0148(13) 0.0213(13) 0.0195(13) -0.0015(10) 0.0052(10) 0.0005(10)
C12 0.0153(13) 0.0178(13) 0.0163(12) 0.0019(10) 0.0043(10) -0.0011(10)
C13 0.0124(12) 0.0242(14) 0.0176(12) 0.0012(10) 0.0039(10) 0.0018(10)
C14 0.0132(13) 0.0331(16) 0.0192(13) 0.0015(11) 0.0021(10) 0.0029(11)
C15 0.0143(13) 0.0284(15) 0.0147(12) -0.0014(11) 0.0017(10) 0.0003(10)
C16 0.0118(12) 0.0247(14) 0.0177(12) 0.0001(10) 0.0029(10) -0.0020(10)
C17 0.0125(12) 0.0285(15) 0.0195(13) -0.0018(11) 0.0028(10) -0.0015(10)
C18 0.0129(12) 0.0278(15) 0.0212(13) -0.0033(11) 0.0052(10) 0.0010(10)
C19 0.0160(13) 0.0285(15) 0.0192(13) 0.0001(11) 0.0043(10) -0.0017(11)
C20 0.0199(15) 0.0372(17) 0.0383(17) -0.0039(14) 0.0108(13) -0.0069(12)
C21 0.0181(13) 0.0268(15) 0.0254(14) -0.0004(11) 0.0073(11) 0.0020(11)
C22 0.0310(17) 0.0285(16) 0.0392(18) 0.0016(13) 0.0107(14) 0.0037(13)
C23 0.0189(14) 0.0330(16) 0.0234(14) -0.0049(12) 0.0006(11) -0.0007(11)
C24 0.0304(17) 0.047(2) 0.0358(18) -0.0085(15) 0.0006(14) -0.0095(15)
C25 0.0223(15) 0.0415(18) 0.0156(13) 0.0025(12) 0.0025(11) 0.0043(12)
C26 0.053(2) 0.0401(19) 0.0276(16) 0.0093(14) 0.0180(15) 0.0014(16)
C27 0.0181(14) 0.0308(15) 0.0214(13) 0.0030(12) 0.0048(11) 0.0018(11)
C28 0.0232(15) 0.0414(19) 0.0350(17) 0.0121(14) 0.0020(13) 0.0048(13)
C29 0.0149(13) 0.0320(15) 0.0204(13) -0.0035(11) 0.0007(10) -0.0025(11)
C30 0.0297(16) 0.0258(16) 0.0427(18) -0.0045(13) 0.0076(14) -0.0022(12)
C31 0.0206(15) 0.0295(16) 0.0400(17) -0.0091(13) 0.0074(12) 0.0007(12)
C32 0.0285(17) 0.0363(19) 0.052(2) -0.0101(16) 0.0058(15) 0.0097(14)
C33 0.0191(14) 0.053(2) 0.0221(14) -0.0043(13) 0.0093(11) -0.0002(13)
C34 0.044(2) 0.061(2) 0.0410(19) 0.0184(17) 0.0230(16) 0.0001(17)

loop_
_atom_type_symbol
_atom_type_description
_atom_type_scat_dispersion_real
_atom_type_scat_dispersion_imag
_atom_type_scat_source
C C 0.0033 0.0016 'International Tables Vol C Tables 4.2.6.8 and 6.1.1.4'
H H 0.0000 0.0000 'International Tables Vol C Tables 4.2.6.8 and 6.1.1.4'
Si Si 0.0817 0.0704 'International Tables Vol C Tables 4.2.6.8 and 6.1.1.4'

loop_
_geom_angle_atom_site_label_1
_geom_angle_atom_site_label_2
_geom_angle_atom_site_label_3
_geom_angle
_geom_angle_site_symmetry_3
C1 Si1 C7 118.14(12) .
C1 Si1 Si1 119.07(10) 3_765
C7 Si1 Si1 122.71(10) 3_765
C2 C1 C6 117.8(3) .
C2 C1 Si1 121.0(2) .
C6 C1 Si1 121.2(2) .
C3 C2 C1 121.3(3) .
C3 C2 H1 119.4 .
C1 C2 H1 119.4 .
C4 C3 C2 120.5(3) .
C4 C3 H2 119.7 .
C2 C3 H2 119.7 .
C3 C4 C5 120.0(3) .
C3 C4 H3 120.0 .
C5 C4 H3 120.0 .
C4 C5 C6 119.1(3) .
C4 C5 H4 120.4 .
C6 C5 H4 120.4 .
C5 C6 C1 121.3(3) .
C5 C6 H5 119.3 .
C1 C6 H5 119.3 .
C12 C7 C8 117.3(2) .
C12 C7 Si1 121.81(18) .
C8 C7 Si1 120.70(19) .
C9 C8 C7 120.2(2) .
C9 C8 C13 109.4(2) .
C7 C8 C13 130.3(2) .
C10 C9 C8 121.4(2) .
C10 C9 C15 125.0(2) .
C8 C9 C15 113.4(2) .
C9 C10 C11 119.2(2) .
C9 C10 H6 120.4 .
C11 C10 H6 120.4 .
C10 C11 C12 121.3(2) .
C10 C11 C18 124.7(2) .
C12 C11 C18 113.9(2) .
C11 C12 C7 120.5(2) .
C11 C12 C16 108.8(2) .
C7 C12 C16 130.6(2) .
C21 C13 C8 113.4(2) .
C21 C13 C14 111.1(2) .
C8 C13 C14 102.6(2) .
C21 C13 C19 109.3(2) .
C8 C13 C19 109.9(2) .
C14 C13 C19 110.5(2) .
C15 C14 C13 108.9(2) .
C15 C14 H7 109.9 .
C13 C14 H7 109.9 .
C15 C14 H8 109.9 .
C13 C14 H8 109.9 .
H7 C14 H8 108.3 .
C9 C15 C14 102.0(2) .
C9 C15 C23 108.0(2) .
C14 C15 C23 112.6(2) .
C9 C15 C25 113.1(2) .
C14 C15 C25 112.2(2) .
C23 C15 C25 108.9(2) .
C29 C16 C27 109.1(2) .
C29 C16 C12 113.5(2) .
C27 C16 C12 109.6(2) .
C29 C16 C17 110.5(2) .
C27 C16 C17 111.7(2) .
C12 C16 C17 102.3(2) .
C18 C17 C16 108.8(2) .
C18 C17 H9 109.9 .
C16 C17 H9 109.9 .
C18 C17 H10 109.9 .
C16 C17 H10 109.9 .
H9 C17 H10 108.3 .
C11 C18 C17 101.4(2) .
C11 C18 C33 113.2(2) .
C17 C18 C33 112.4(2) .
C11 C18 C31 107.4(2) .
C17 C18 C31 112.7(2) .
C33 C18 C31 109.5(2) .
C20 C19 C13 116.5(2) .
C20 C19 H11 108.2 .
C13 C19 H11 108.2 .
C20 C19 H12 108.2 .
C13 C19 H12 108.2 .
H11 C19 H12 107.3 .
C19 C20 H27 109.5 .
C19 C20 H28 109.5 .
H27 C20 H28 109.5 .
C19 C20 H29 109.5 .
H27 C20 H29 109.5 .
H28 C20 H29 109.5 .
C22 C21 C13 115.6(2) .
C22 C21 H13 108.4 .
C13 C21 H13 108.4 .
C22 C21 H14 108.4 .
C13 C21 H14 108.4 .
H13 C21 H14 107.4 .
C21 C22 H30 109.5 .
C21 C22 H31 109.5 .
H30 C22 H31 109.5 .
C21 C22 H32 109.5 .
H30 C22 H32 109.5 .
H31 C22 H32 109.5 .
C24 C23 C15 115.8(2) .
C24 C23 H15 108.3 .
C15 C23 H15 108.3 .
C24 C23 H16 108.3 .
C15 C23 H16 108.3 .
H15 C23 H16 107.4 .
C23 C24 H33 109.5 .
C23 C24 H34 109.5 .
H33 C24 H34 109.5 .
C23 C24 H35 109.5 .
H33 C24 H35 109.5 .
H34 C24 H35 109.5 .
C26 C25 C15 115.5(2) .
C26 C25 H17 108.4 .
C15 C25 H17 108.4 .
C26 C25 H18 108.4 .
C15 C25 H18 108.4 .
H17 C25 H18 107.5 .
C25 C26 H36 109.5 .
C25 C26 H37 109.5 .
H36 C26 H37 109.5 .
C25 C26 H38 109.5 .
H36 C26 H38 109.5 .
H37 C26 H38 109.5 .
C28 C27 C16 115.9(2) .
C28 C27 H19 108.3 .
C16 C27 H19 108.3 .
C28 C27 H20 108.3 .
C16 C27 H20 108.3 .
H19 C27 H20 107.4 .
C27 C28 H39 109.5 .
C27 C28 H40 109.5 .
H39 C28 H40 109.5 .
C27 C28 H41 109.5 .
H39 C28 H41 109.5 .
H40 C28 H41 109.5 .
C30 C29 C16 116.2(2) .
C30 C29 H21 108.2 .
C16 C29 H21 108.2 .
C30 C29 H22 108.2 .
C16 C29 H22 108.2 .
H21 C29 H22 107.4 .
C29 C30 H42 109.5 .
C29 C30 H43 109.5 .
H42 C30 H43 109.5 .
C29 C30 H44 109.5 .
H42 C30 H44 109.5 .
H43 C30 H44 109.5 .
C32 C31 C18 115.7(2) .
C32 C31 H23 108.4 .
C18 C31 H23 108.4 .
C32 C31 H24 108.4 .
C18 C31 H24 108.4 .
H23 C31 H24 107.4 .
C31 C32 H45 109.5 .
C31 C32 H46 109.5 .
H45 C32 H46 109.5 .
C31 C32 H47 109.5 .
H45 C32 H47 109.5 .
H46 C32 H47 109.5 .
C34 C33 C18 115.5(2) .
C34 C33 H25 108.4 .
C18 C33 H25 108.4 .
C34 C33 H26 108.4 .
C18 C33 H26 108.4 .
H25 C33 H26 107.5 .
C33 C34 H48 109.5 .
C33 C34 H49 109.5 .
H48 C34 H49 109.5 .
C33 C34 H50 109.5 .
H48 C34 H50 109.5 .
H49 C34 H50 109.5 .

loop_
_geom_bond_atom_site_label_1
_geom_bond_atom_site_label_2
_geom_bond_distance
_geom_bond_site_symmetry_2
Si1 C1 1.873(3) .
Si1 C7 1.910(3) .
Si1 Si1 2.1593(16) 3_765
C1 C2 1.388(4) .
C1 C6 1.401(4) .
C2 C3 1.383(4) .
C2 H1 0.9500 .
C3 C4 1.375(5) .
C3 H2 0.9500 .
C4 C5 1.392(5) .
C4 H3 0.9500 .
C5 C6 1.394(4) .
C5 H4 0.9500 .
C6 H5 0.9500 .
C7 C12 1.424(4) .
C7 C8 1.426(3) .
C8 C9 1.406(4) .
C8 C13 1.551(3) .
C9 C10 1.383(4) .
C9 C15 1.515(3) .
C10 C11 1.384(4) .
C10 H6 0.9500 .
C11 C12 1.403(4) .
C11 C18 1.520(4) .
C12 C16 1.555(3) .
C13 C21 1.546(4) .
C13 C14 1.555(4) .
C13 C19 1.560(4) .
C14 C15 1.546(4) .
C14 H7 0.9900 .
C14 H8 0.9900 .
C15 C23 1.549(4) .
C15 C25 1.554(4) .
C16 C29 1.545(4) .
C16 C27 1.551(4) .
C16 C17 1.562(4) .
C17 C18 1.538(4) .
C17 H9 0.9900 .
C17 H10 0.9900 .
C18 C33 1.543(4) .
C18 C31 1.547(4) .
C19 C20 1.524(4) .
C19 H11 0.9900 .
C19 H12 0.9900 .
C20 H27 0.9800 .
C20 H28 0.9800 .
C20 H29 0.9800 .
C21 C22 1.526(4) .
C21 H13 0.9900 .
C21 H14 0.9900 .
C22 H30 0.9800 .
C22 H31 0.9800 .
C22 H32 0.9800 .
C23 C24 1.526(4) .
C23 H15 0.9900 .
C23 H16 0.9900 .
C24 H33 0.9800 .
C24 H34 0.9800 .
C24 H35 0.9800 .
C25 C26 1.515(5) .
C25 H17 0.9900 .
C25 H18 0.9900 .
C26 H36 0.9800 .
C26 H37 0.9800 .
C26 H38 0.9800 .
C27 C28 1.532(4) .
C27 H19 0.9900 .
C27 H20 0.9900 .
C28 H39 0.9800 .
C28 H40 0.9800 .
C28 H41 0.9800 .
C29 C30 1.525(4) .
C29 H21 0.9900 .
C29 H22 0.9900 .
C30 H42 0.9800 .
C30 H43 0.9800 .
C30 H44 0.9800 .
C31 C32 1.532(4) .
C31 H23 0.9900 .
C31 H24 0.9900 .
C32 H45 0.9800 .
C32 H46 0.9800 .
C32 H47 0.9800 .
C33 C34 1.520(5) .
C33 H25 0.9900 .
C33 H26 0.9900 .
C34 H48 0.9800 .
C34 H49 0.9800 .
C34 H50 0.9800 .

loop_
_geom_torsion_atom_site_label_1
_geom_torsion_atom_site_label_2
_geom_torsion_atom_site_label_3
_geom_torsion_atom_site_label_4
_geom_torsion
_geom_torsion_site_symmetry_1
C7 Si1 C1 C2 -2.6(3) .
Si1 Si1 C1 C2 -179.45(19) 3_765
C7 Si1 C1 C6 177.0(2) .
Si1 Si1 C1 C6 0.1(3) 3_765
C6 C1 C2 C3 -0.4(4) .
Si1 C1 C2 C3 179.1(2) .
C1 C2 C3 C4 -0.1(5) .
C2 C3 C4 C5 -0.1(5) .
C3 C4 C5 C6 0.7(4) .
C4 C5 C6 C1 -1.2(4) .
C2 C1 C6 C5 1.1(4) .
Si1 C1 C6 C5 -178.5(2) .
C1 Si1 C7 C12 -89.6(2) .
Si1 Si1 C7 C12 87.2(2) 3_765
C1 Si1 C7 C8 95.1(2) .
Si1 Si1 C7 C8 -88.1(2) 3_765
C12 C7 C8 C9 -0.8(4) .
Si1 C7 C8 C9 174.65(19) .
C12 C7 C8 C13 -177.5(2) .
Si1 C7 C8 C13 -2.0(4) .
C7 C8 C9 C10 -0.5(4) .
C13 C8 C9 C10 176.8(2) .
C7 C8 C9 C15 -175.8(2) .
C13 C8 C9 C15 1.5(3) .
C8 C9 C10 C11 1.4(4) .
C15 C9 C10 C11 176.1(2) .
C9 C10 C11 C12 -0.9(4) .
C9 C10 C11 C18 -176.2(2) .
C10 C11 C12 C7 -0.4(4) .
C18 C11 C12 C7 175.4(2) .
C10 C11 C12 C16 -177.0(2) .
C18 C11 C12 C16 -1.2(3) .
C8 C7 C12 C11 1.3(4) .
Si1 C7 C12 C11 -174.16(19) .
C8 C7 C12 C16 177.0(2) .
Si1 C7 C12 C16 1.5(4) .
C9 C8 C13 C21 130.4(2) .
C7 C8 C13 C21 -52.7(4) .
C9 C8 C13 C14 10.5(3) .
C7 C8 C13 C14 -172.5(3) .
C9 C8 C13 C19 -107.0(2) .
C7 C8 C13 C19 69.9(3) .
C21 C13 C14 C15 -140.0(2) .
C8 C13 C14 C15 -18.5(3) .
C19 C13 C14 C15 98.5(3) .
C10 C9 C15 C14 172.0(3) .
C8 C9 C15 C14 -12.8(3) .
C10 C9 C15 C23 -69.1(3) .
C8 C9 C15 C23 106.0(3) .
C10 C9 C15 C25 51.4(4) .
C8 C9 C15 C25 -133.5(2) .
C13 C14 C15 C9 19.2(3) .
C13 C14 C15 C23 -96.3(3) .
C13 C14 C15 C25 140.5(2) .
C11 C12 C16 C29 -131.4(2) .
C7 C12 C16 C29 52.5(4) .
C11 C12 C16 C27 106.3(2) .
C7 C12 C16 C27 -69.8(3) .
C11 C12 C16 C17 -12.3(3) .
C7 C12 C16 C17 171.6(3) .
C29 C16 C17 C18 142.6(2) .
C27 C16 C17 C18 -95.7(3) .
C12 C16 C17 C18 21.4(3) .
C10 C11 C18 C17 -170.1(3) .
C12 C11 C18 C17 14.3(3) .
C10 C11 C18 C33 -49.4(4) .
C12 C11 C18 C33 135.0(3) .
C10 C11 C18 C31 71.6(3) .
C12 C11 C18 C31 -104.0(3) .
C16 C17 C18 C11 -21.8(3) .
C16 C17 C18 C33 -143.0(2) .
C16 C17 C18 C31 92.8(3) .
C21 C13 C19 C20 -61.7(3) .
C8 C13 C19 C20 173.4(2) .
C14 C13 C19 C20 60.9(3) .
C8 C13 C21 C22 -58.9(3) .
C14 C13 C21 C22 56.0(3) .
C19 C13 C21 C22 178.2(2) .
C9 C15 C23 C24 -179.6(2) .
C14 C15 C23 C24 -67.8(3) .
C25 C15 C23 C24 57.3(3) .
C9 C15 C25 C26 48.7(3) .
C14 C15 C25 C26 -66.0(3) .
C23 C15 C25 C26 168.7(2) .
C29 C16 C27 C28 71.6(3) .
C12 C16 C27 C28 -163.6(2) .
C17 C16 C27 C28 -50.9(3) .
C27 C16 C29 C30 -177.7(2) .
C12 C16 C29 C30 59.8(3) .
C17 C16 C29 C30 -54.5(3) .
C11 C18 C31 C32 176.7(3) .
C17 C18 C31 C32 66.0(3) .
C33 C18 C31 C32 -59.9(3) .
C11 C18 C33 C34 -49.9(3) .
C17 C18 C33 C34 64.2(3) .
C31 C18 C33 C34 -169.8(3) .
